data_7207217
loop_
_publ_author_name
'Ling, Yun'
'Zhai, Fu-Peng'
'Deng, Ming-Li'
'Wu, Dong'
'Chen, Zhen-Xia'
'Liu, Xiao-Feng'
'Zhou, Ya-Ming'
'Weng, Lin-Hong'

_publ_section_title
;
 Solvothermal in situ synthesis of cyanide-containing ternary silver(I)
 coordination polymers and their phosphorescent properties
;
_journal_issue 4
_journal_name_full CrystEngComm
_journal_page_first 1425
_journal_paper_doi 10.1039/c1ce06246h
_journal_volume 14
_journal_year 2012
_chemical_formula_sum 'C13 H20 Ag3 N7'
_chemical_formula_weight 597.97
_chemical_name_systematic
;
?
;
_space_group_IT_number 15
_symmetry_cell_setting monoclinic
_symmetry_space_group_name_Hall '-C 2yc'
_symmetry_space_group_name_H-M 'C 1 2/c 1'
_atom_sites_solution_hydrogens geom
_atom_sites_solution_primary direct
_atom_sites_solution_secondary difmap
_audit_creation_method SHELXL-97
_cell_angle_alpha 90.00
_cell_angle_beta 103.572(2)
_cell_angle_gamma 90.00
_cell_formula_units_Z 4
_cell_length_a 14.331(2)
_cell_length_b 8.8966(14)
_cell_length_c 14.657(2)
_cell_measurement_reflns_used 5003
_cell_measurement_temperature 293(2)
_cell_measurement_theta_max 28.11
_cell_measurement_theta_min 2.71
_cell_volume 1816.5(5)
_computing_cell_refinement 'Bruker SMART'
_computing_data_collection 'Bruker SMART'
_computing_data_reduction 'Bruker SAINT'
_computing_molecular_graphics 'Bruker SHELXTL'
_computing_publication_material 'Bruker SHELXTL'
_computing_structure_refinement 'SHELXL-97 (Sheldrick, 1997)'
_computing_structure_solution 'SHELXS-97 (Sheldrick, 1990)'
_diffrn_ambient_temperature 293(2)
_diffrn_measured_fraction_theta_full 0.986
_diffrn_measured_fraction_theta_max 0.986
_diffrn_measurement_device_type 'CCD area detector'
_diffrn_measurement_method 'phi and omega scans'
_diffrn_radiation_monochromator graphite
_diffrn_radiation_source 'fine-focus sealed tube'
_diffrn_radiation_type MoK\a
_diffrn_radiation_wavelength 0.71073
_diffrn_reflns_av_R_equivalents 0.0191
_diffrn_reflns_av_sigmaI/netI 0.0208
_diffrn_reflns_limit_h_max 17
_diffrn_reflns_limit_h_min -17
_diffrn_reflns_limit_k_max 10
_diffrn_reflns_limit_k_min -10
_diffrn_reflns_limit_l_max 17
_diffrn_reflns_limit_l_min -15
_diffrn_reflns_number 5078
_diffrn_reflns_theta_full 25.09
_diffrn_reflns_theta_max 25.09
_diffrn_reflns_theta_min 2.86
_exptl_absorpt_coefficient_mu 3.210
_exptl_absorpt_correction_T_max 1.0000
_exptl_absorpt_correction_T_min 0.6000
_exptl_absorpt_correction_type multi-scan
_exptl_absorpt_process_details SADABS
_exptl_crystal_colour 'light yellow'
_exptl_crystal_density_diffrn 2.186
_exptl_crystal_density_method 'not measured'
_exptl_crystal_description block
_exptl_crystal_F_000 1152
_exptl_crystal_size_max 0.28
_exptl_crystal_size_mid 0.25
_exptl_crystal_size_min 0.19
_refine_diff_density_max 1.176
_refine_diff_density_min -1.039
_refine_diff_density_rms 0.070
_refine_ls_extinction_method none
_refine_ls_goodness_of_fit_ref 1.071
_refine_ls_hydrogen_treatment constr
_refine_ls_matrix_type full
_refine_ls_number_parameters 107
_refine_ls_number_reflns 1595
_refine_ls_number_restraints 0
_refine_ls_restrained_S_all 1.071
_refine_ls_R_factor_all 0.0265
_refine_ls_R_factor_gt 0.0240
_refine_ls_shift/su_max 0.000
_refine_ls_shift/su_mean 0.000
_refine_ls_structure_factor_coef Fsqd
_refine_ls_weighting_details 'calc w=1/[\s^2^(Fo^2^)+(0.0000P)^2^+7.5050P] where P=(Fo^2^+2Fc^2^)/3'
_refine_ls_weighting_scheme calc
_refine_ls_wR_factor_gt 0.0520
_refine_ls_wR_factor_ref 0.0541
_reflns_number_gt 1481
_reflns_number_total 1595
_reflns_threshold_expression >2sigma(I)
_cod_data_source_file c1ce06246h.txt
_cod_data_source_block 2
_cod_depositor_comments
;
The following automatic conversions were performed:

'_symmetry_cell_setting' value 'Monoclinic' changed to 'monoclinic'
according to /home/saulius/struct/CIF-dictionaries/cif_core.dic
dictionary named 'cif_core.dic' version 2.4.1 from 2010-06-29.

Automatic conversion script
Id: cif_fix_values 1715 2011-07-08 13:25:40Z adriana 
;
_cod_original_cell_volume 1816.6(5)
_cod_original_sg_symbol_H-M C2/c
_cod_database_code 7207217

loop_
_symmetry_equiv_pos_as_xyz
'x, y, z'
'-x, y, -z+1/2'
'x+1/2, y+1/2, z'
'-x+1/2, y+1/2, -z+1/2'
'-x, -y, -z'
'x, -y, z-1/2'
'-x+1/2, -y+1/2, -z'
'x+1/2, -y+1/2, z-1/2'

loop_
_atom_site_label
_atom_site_type_symbol
_atom_site_fract_x
_atom_site_fract_y
_atom_site_fract_z
_atom_site_U_iso_or_equiv
_atom_site_adp_type
_atom_site_occupancy
_atom_site_symmetry_multiplicity
_atom_site_calc_flag
_atom_site_refinement_flags
Ag1 Ag 0.0000 0.01434(6) 0.7500 0.06356(15) Uani 1 2 d S
Ag2 Ag 0.13929(2) 0.29217(4) 0.40820(2) 0.05312(12) Uani 1 1 d .
N1 N 0.0892(2) 0.0696(3) 0.6576(2) 0.0441(7) Uani 1 1 d .
C3 C 0.1850(3) 0.0537(4) 0.6684(2) 0.0432(8) Uani 1 1 d .
N3 N 0.2150(2) 0.1190(3) 0.59967(19) 0.0434(6) Uani 1 1 d .
N2 N 0.1347(2) 0.1813(3) 0.54054(19) 0.0417(6) Uani 1 1 d .
N4 N 0.0285(3) 0.3056(4) 0.2834(3) 0.0632(10) Uani 0.50 1 d P
C4 C 0.0613(2) 0.1496(4) 0.5774(2) 0.0406(7) Uani 1 1 d .
C5 C -0.0389(3) 0.2002(4) 0.5367(3) 0.0524(9) Uani 1 1 d .
H5A H -0.0827 0.1184 0.5402 0.063 Uiso 1 1 calc R
H5B H -0.0456 0.2245 0.4709 0.063 Uiso 1 1 calc R
C6 C -0.0667(4) 0.3357(6) 0.5864(4) 0.0795(14) Uani 1 1 d .
H6A H -0.0570 0.3142 0.6522 0.119 Uiso 1 1 calc R
H6B H -0.1331 0.3591 0.5608 0.119 Uiso 1 1 calc R
H6C H -0.0277 0.4199 0.5780 0.119 Uiso 1 1 calc R
C2 C 0.2493(3) -0.0282(4) 0.7480(3) 0.0589(10) Uani 1 1 d .
H2A H 0.3114 -0.0414 0.7334 0.071 Uiso 1 1 calc R
H2B H 0.2227 -0.1274 0.7526 0.071 Uiso 1 1 calc R
C1 C 0.2640(4) 0.0475(6) 0.8419(3) 0.0818(15) Uani 1 1 d .
H1A H 0.2952 0.1425 0.8399 0.123 Uiso 1 1 calc R
H1B H 0.3032 -0.0150 0.8891 0.123 Uiso 1 1 calc R
H1C H 0.2029 0.0634 0.8566 0.123 Uiso 1 1 calc R
C7 C 0.0285(3) 0.3056(4) 0.2834(3) 0.0632(10) Uani 0.50 1 d P

loop_
_atom_site_aniso_label
_atom_site_aniso_U_11
_atom_site_aniso_U_22
_atom_site_aniso_U_33
_atom_site_aniso_U_23
_atom_site_aniso_U_13
_atom_site_aniso_U_12
Ag1 0.0707(3) 0.0760(3) 0.0600(3) 0.000 0.0475(2) 0.000
Ag2 0.05123(18) 0.0639(2) 0.04942(18) 0.01417(13) 0.02229(13) 0.01119(13)
N1 0.0566(17) 0.0396(15) 0.0459(16) -0.0010(12) 0.0315(14) 0.0008(13)
C3 0.057(2) 0.0377(17) 0.0428(18) 0.0014(14) 0.0270(16) 0.0017(15)
N3 0.0434(15) 0.0513(17) 0.0397(15) 0.0079(13) 0.0184(12) 0.0012(13)
N2 0.0425(15) 0.0486(16) 0.0378(15) 0.0031(12) 0.0170(12) -0.0033(13)
N4 0.061(2) 0.060(2) 0.063(2) 0.0103(17) 0.0034(17) -0.0014(17)
C4 0.0479(19) 0.0384(17) 0.0414(18) -0.0053(14) 0.0225(15) -0.0023(14)
C5 0.047(2) 0.060(2) 0.055(2) -0.0071(18) 0.0211(17) -0.0024(17)
C6 0.081(3) 0.073(3) 0.087(3) -0.009(3) 0.024(3) 0.025(3)
C2 0.075(3) 0.054(2) 0.058(2) 0.0203(19) 0.036(2) 0.018(2)
C1 0.104(4) 0.081(3) 0.055(3) 0.017(2) 0.007(3) 0.018(3)
C7 0.061(2) 0.060(2) 0.063(2) 0.0103(17) 0.0034(17) -0.0014(17)

loop_
_atom_type_symbol
_atom_type_description
_atom_type_scat_dispersion_real
_atom_type_scat_dispersion_imag
_atom_type_scat_source
C C 0.0033 0.0016 'International Tables Vol C Tables 4.2.6.8 and 6.1.1.4'
H H 0.0000 0.0000 'International Tables Vol C Tables 4.2.6.8 and 6.1.1.4'
N N 0.0061 0.0033 'International Tables Vol C Tables 4.2.6.8 and 6.1.1.4'
Ag Ag -0.8971 1.1015 'International Tables Vol C Tables 4.2.6.8 and 6.1.1.4'

loop_
_geom_angle_atom_site_label_1
_geom_angle_atom_site_label_2
_geom_angle_atom_site_label_3
_geom_angle
_geom_angle_site_symmetry_1
_geom_angle_site_symmetry_3
N1 Ag1 N1 153.30(15) . 2_556
N4 Ag2 N2 128.01(13) . .
N4 Ag2 N3 116.66(13) . 7_556
N2 Ag2 N3 114.99(10) . 7_556
C3 N1 C4 104.1(3) . .
C3 N1 Ag1 130.3(2) . .
C4 N1 Ag1 125.1(2) . .
N3 C3 N1 111.6(3) . .
N3 C3 C2 123.9(3) . .
N1 C3 C2 124.5(3) . .
C3 N3 N2 106.4(3) . .
C3 N3 Ag2 131.5(2) . 7_556
N2 N3 Ag2 118.05(19) . 7_556
C4 N2 N3 106.5(3) . .
C4 N2 Ag2 130.6(2) . .
N3 N2 Ag2 122.81(19) . .
C7 N4 N4 0.0(6) 2 2
C7 N4 Ag2 176.5(3) 2 .
N4 N4 Ag2 176.5(3) 2 .
N2 C4 N1 111.4(3) . .
N2 C4 C5 123.9(3) . .
N1 C4 C5 124.7(3) . .
C4 C5 C6 112.7(3) . .
C4 C5 H5A 109.0 . .
C6 C5 H5A 109.0 . .
C4 C5 H5B 109.0 . .
C6 C5 H5B 109.0 . .
H5A C5 H5B 107.8 . .
C5 C6 H6A 109.5 . .
C5 C6 H6B 109.5 . .
H6A C6 H6B 109.5 . .
C5 C6 H6C 109.5 . .
H6A C6 H6C 109.5 . .
H6B C6 H6C 109.5 . .
C3 C2 C1 115.1(3) . .
C3 C2 H2A 108.5 . .
C1 C2 H2A 108.5 . .
C3 C2 H2B 108.5 . .
C1 C2 H2B 108.5 . .
H2A C2 H2B 107.5 . .
C2 C1 H1A 109.5 . .
C2 C1 H1B 109.5 . .
H1A C1 H1B 109.5 . .
C2 C1 H1C 109.5 . .
H1A C1 H1C 109.5 . .
H1B C1 H1C 109.5 . .

loop_
_geom_bond_atom_site_label_1
_geom_bond_atom_site_label_2
_geom_bond_distance
_geom_bond_site_symmetry_2
Ag1 N1 2.128(3) .
Ag1 N1 2.128(3) 2_556
Ag2 N4 2.126(4) .
Ag2 N2 2.191(3) .
Ag2 N3 2.261(3) 7_556
N1 C3 1.351(5) .
N1 C4 1.352(4) .
C3 N3 1.319(4) .
C3 C2 1.496(5) .
N3 N2 1.383(4) .
N3 Ag2 2.261(3) 7_556
N2 C4 1.321(4) .
N4 C7 1.118(7) 2
N4 N4 1.118(7) 2
C4 C5 1.489(5) .
C5 C6 1.510(6) .
C5 H5A 0.9700 .
C5 H5B 0.9700 .
C6 H6A 0.9600 .
C6 H6B 0.9600 .
C6 H6C 0.9600 .
C2 C1 1.502(6) .
C2 H2A 0.9700 .
C2 H2B 0.9700 .
C1 H1A 0.9600 .
C1 H1B 0.9600 .
C1 H1C 0.9600 .
